data_2205888
loop_
_publ_author_name
'Gao, Shan'
'Liu, Ji-Wei'
'Huo, Li-Hua'
'Zhao, Hui'

_publ_section_title
;
 Poly[[dimethanolmagnesium(II)]-\m-<i>p</i>-phenylenedioxydiacetato]: a
 three-dimensional magnesium(II) coordination polymer
;
_journal_issue 6
_journal_name_full 'Acta Crystallographica Section E'
_journal_page_first m1117
_journal_page_last m1119
_journal_paper_doi 10.1107/S1600536805014625
_journal_volume 61
_journal_year 2005
_chemical_formula_iupac '[Mg(C11 H14 O6) (C H4 O)2]'
_chemical_formula_moiety 'C12 H16 Mg O8'
_chemical_formula_sum 'C12 H16 Mg O8'
_chemical_formula_weight 312.56
_chemical_name_systematic
;
Poly[[dimethanolmagnesium(II)]-\m-p-phenylenedioxydiacetato]
;
_space_group_IT_number 14
_symmetry_cell_setting monoclinic
_symmetry_space_group_name_Hall '-P 2ybc'
_symmetry_space_group_name_H-M 'P 1 21/c 1'
_atom_sites_solution_hydrogens geom
_atom_sites_solution_primary direct
_atom_sites_solution_secondary difmap
_cell_angle_alpha 90.00
_cell_angle_beta 91.42(3)
_cell_angle_gamma 90.00
_cell_formula_units_Z 2
_cell_length_a 12.070(2)
_cell_length_b 7.7088(15)
_cell_length_c 7.3332(15)
_cell_measurement_reflns_used 4419
_cell_measurement_temperature 295(2)
_cell_measurement_theta_max 25.89
_cell_measurement_theta_min 3.14
_cell_volume 682.1(2)
_computing_cell_refinement RAPID-AUTO
_computing_data_collection 'RAPID-AUTO (Rigaku Corporation, 1998)'
_computing_data_reduction 'CrystalStructure (Rigaku/MSC, 2002)'
_computing_molecular_graphics 'ORTEPII (Johnson, 1976)'
_computing_publication_material SHELXL97
_computing_structure_refinement 'SHELXL97 (Sheldrick, 1997)'
_computing_structure_solution 'SHELXS97 (Sheldrick, 1997)'
_diffrn_ambient_temperature 295(2)
_diffrn_detector_area_resol_mean 10
_diffrn_measured_fraction_theta_full 0.996
_diffrn_measured_fraction_theta_max 0.996
_diffrn_measurement_device_type 'Rigaku R-AXIS RAPID'
_diffrn_measurement_method \w
_diffrn_radiation_monochromator graphite
_diffrn_radiation_source 'fine-focus sealed tube'
_diffrn_radiation_type MoK\a
_diffrn_radiation_wavelength 0.71073
_diffrn_reflns_av_R_equivalents 0.0685
_diffrn_reflns_av_sigmaI/netI 0.0491
_diffrn_reflns_limit_h_max 14
_diffrn_reflns_limit_h_min -14
_diffrn_reflns_limit_k_max 9
_diffrn_reflns_limit_k_min -9
_diffrn_reflns_limit_l_max 8
_diffrn_reflns_limit_l_min -9
_diffrn_reflns_number 4471
_diffrn_reflns_theta_full 25.99
_diffrn_reflns_theta_max 25.99
_diffrn_reflns_theta_min 3.14
_diffrn_standards_number 0
_exptl_absorpt_coefficient_mu 0.168
_exptl_absorpt_correction_T_max 0.987
_exptl_absorpt_correction_T_min 0.962
_exptl_absorpt_correction_type multi-scan
_exptl_absorpt_process_details '(ABSCOR; Higashi, 1995)'
_exptl_crystal_colour colorless
_exptl_crystal_density_diffrn 1.522
_exptl_crystal_density_method 'not measured'
_exptl_crystal_description prism
_exptl_crystal_F_000 328
_exptl_crystal_size_max 0.23
_exptl_crystal_size_mid 0.18
_exptl_crystal_size_min 0.08
_refine_diff_density_max 0.381
_refine_diff_density_min -0.243
_refine_ls_extinction_method none
_refine_ls_goodness_of_fit_ref 1.082
_refine_ls_hydrogen_treatment mixed
_refine_ls_matrix_type full
_refine_ls_number_parameters 102
_refine_ls_number_reflns 1328
_refine_ls_number_restraints 1
_refine_ls_restrained_S_all 1.108
_refine_ls_R_factor_all 0.0765
_refine_ls_R_factor_gt 0.0628
_refine_ls_shift/su_max 0.000
_refine_ls_shift/su_mean 0.000
_refine_ls_structure_factor_coef Fsqd
_refine_ls_weighting_details 'w = 1/[\s^2^(Fo^2^)+(0.104P)^2^+0.0721P] where P = (Fo^2^+2Fc^2^)/3'
_refine_ls_weighting_scheme calc
_refine_ls_wR_factor_gt 0.1591
_refine_ls_wR_factor_ref 0.1664
_reflns_number_gt 1082
_reflns_number_total 1328
_reflns_threshold_expression I>2\s(I)
_cod_data_source_file cf6426.cif
_cod_data_source_block I
_cod_depositor_comments
;
The following automatic conversions were performed:
'_symmetry_cell_setting' value 'Monoclinic' changed to 'monoclinic'
according to '/home/saulius/struct/CIF-dictionaries/cif_core.dic'
dictionary named 'cif_core.dic' version 2.4.1 from 2010-06-29.

Automatic conversion script
Id: cif_fix_enum 1527 2010-12-29 10:47:43Z saulius 

The following automatic conversions were performed:

'_symmetry_cell_setting' value 'Monoclinic' changed to 'monoclinic'
according to /home/saulius/struct/CIF-dictionaries/cif_core.dic
dictionary named 'cif_core.dic' version 2.4.1 from 2010-06-29.

Automatic conversion script
Id: cif_fix_values 1715 2011-07-08 13:25:40Z adriana 
;
_cod_original_sg_symbol_H-M 'P 21/c'
_cod_database_code 2205888
_cod_database_fobs_code 2205888

loop_
_symmetry_equiv_pos_as_xyz
'x, y, z'
'-x, y+1/2, -z+1/2'
'-x, -y, -z'
'x, -y-1/2, z-1/2'

loop_
_atom_site_label
_atom_site_fract_x
_atom_site_fract_y
_atom_site_fract_z
_atom_site_U_iso_or_equiv
_atom_site_adp_type
_atom_site_calc_flag
_atom_site_refinement_flags
_atom_site_occupancy
_atom_site_type_symbol
Mg1 0.5000 0.5000 0.0000 0.0427(5) Uani d S 1 Mg
O1 0.39720(19) 0.4564(3) 0.2107(3) 0.0488(7) Uani d . 1 O
O2 0.46913(18) 0.2463(3) 0.3838(3) 0.0526(7) Uani d . 1 O
O3 0.19968(19) 0.4225(4) 0.3396(3) 0.0525(7) Uani d . 1 O
O4 0.6278(2) 0.3916(3) 0.1577(4) 0.0547(7) Uani d D 1 O
C1 0.3919(3) 0.3474(4) 0.3356(5) 0.0429(8) Uani d . 1 C
C2 0.2849(3) 0.3374(5) 0.4409(5) 0.0481(9) Uani d . 1 C
C3 0.1010(3) 0.4576(5) 0.4257(5) 0.0477(9) Uani d . 1 C
C4 0.0726(3) 0.3898(5) 0.5930(5) 0.0539(9) Uani d . 1 C
C5 0.0284(3) 0.5654(5) 0.3338(6) 0.0567(10) Uani d . 1 C
C6 0.7304(3) 0.3264(6) 0.0986(7) 0.0720(12) Uani d . 1 C
H2A 0.2951 0.3926 0.5590 0.058 Uiso calc R 1 H
H2B 0.2649 0.2171 0.4604 0.058 Uiso calc R 1 H
H4 0.1207 0.3152 0.6556 0.065 Uiso calc R 1 H
H5 0.0472 0.6093 0.2206 0.068 Uiso calc R 1 H
H6A 0.7198 0.2123 0.0487 0.108 Uiso calc R 1 H
H6B 0.7820 0.3209 0.2002 0.108 Uiso calc R 1 H
H6C 0.7590 0.4017 0.0068 0.108 Uiso calc R 1 H
H7 0.596(3) 0.321(4) 0.227(5) 0.066(13) Uiso d D 1 H

loop_
_atom_site_aniso_label
_atom_site_aniso_U_11
_atom_site_aniso_U_22
_atom_site_aniso_U_33
_atom_site_aniso_U_12
_atom_site_aniso_U_13
_atom_site_aniso_U_23
Mg1 0.0378(9) 0.0473(10) 0.0433(9) -0.0019(6) 0.0056(7) -0.0012(6)
O1 0.0413(13) 0.0542(15) 0.0513(15) 0.0033(10) 0.0093(11) 0.0086(11)
O2 0.0423(14) 0.0537(14) 0.0623(16) 0.0087(11) 0.0091(12) 0.0099(11)
O3 0.0391(13) 0.0685(17) 0.0502(15) 0.0091(11) 0.0076(10) 0.0080(12)
O4 0.0399(13) 0.0686(18) 0.0559(15) 0.0009(12) 0.0065(11) 0.0106(13)
C1 0.0396(18) 0.0417(18) 0.0477(18) -0.0008(14) 0.0067(14) -0.0004(14)
C2 0.0379(18) 0.056(2) 0.0505(19) 0.0059(15) 0.0066(15) 0.0048(15)
C3 0.0380(18) 0.055(2) 0.050(2) 0.0026(15) 0.0031(15) 0.0033(15)
C4 0.0406(19) 0.064(2) 0.058(2) 0.0102(16) 0.0053(16) 0.0130(17)
C5 0.045(2) 0.074(3) 0.052(2) 0.0050(18) 0.0073(16) 0.0135(18)
C6 0.064(3) 0.073(3) 0.080(3) 0.016(2) 0.008(2) 0.005(2)

loop_
_atom_type_symbol
_atom_type_description
_atom_type_scat_dispersion_real
_atom_type_scat_dispersion_imag
_atom_type_scat_source
C C 0.0033 0.0016 'International Tables Vol C Tables 4.2.6.8 and 6.1.1.4'
H H 0.0000 0.0000 'International Tables Vol C Tables 4.2.6.8 and 6.1.1.4'
O O 0.0106 0.0060 'International Tables Vol C Tables 4.2.6.8 and 6.1.1.4'
Mg Mg 0.0486 0.0363 'International Tables Vol C Tables 4.2.6.8 and 6.1.1.4'

loop_
_geom_angle_atom_site_label_1
_geom_angle_atom_site_label_2
_geom_angle_atom_site_label_3
_geom_angle_site_symmetry_1
_geom_angle_site_symmetry_3
_geom_angle
_geom_angle_publ_flag
O1 Mg1 O1 3_665 . 180 yes
O1 Mg1 O4 . . 88.22(10) yes
O1 Mg1 O4 3_665 . 91.78(10) yes
O1 Mg1 O2 3_665 2_655 93.03(10) yes
O1 Mg1 O2 . 2_655 86.97(10) yes
O2 Mg1 O2 2_655 4_565 180 yes
O4 Mg1 O2 . 2_655 90.92(11) yes
O4 Mg1 O2 3_665 2_655 89.08(11) yes
O4 Mg1 O4 . 3_665 180 yes
Mg1 O4 H7 . . 105(3) no
O1 Mg1 O2 3_665 4_565 86.97(10) no
O1 Mg1 O2 . 4_565 93.03(10) no
O1 Mg1 O4 3_665 3_665 88.22(10) no
O1 Mg1 O4 . 3_665 91.78(10) no
O1 C1 O2 . . 124.9(3) no
O1 C1 C2 . . 117.8(3) no
O2 C1 C2 . . 117.2(3) no
O3 C2 C1 . . 108.9(3) no
O3 C2 H2B . . 109.9 no
O3 C2 H2A . . 109.9 no
O4 Mg1 O2 . 4_565 89.08(11) no
O4 Mg1 O2 3_665 4_565 90.92(11) no
O4 C6 H6A . . 109.5 no
O4 C6 H6B . . 109.5 no
O4 C6 H6C . . 109.5 no
C1 O1 Mg1 . . 135.5(2) no
C1 O2 Mg1 . 2_645 142.4(2) no
C1 C2 H2A . . 109.9 no
C1 C2 H2B . . 109.9 no
C3 O3 C2 . . 118.2(3) no
C3 C4 C5 . 3_566 119.2(4) no
C3 C4 H4 . . 120.4 no
C3 C5 C4 . 3_566 121.1(4) no
C3 C5 H5 . . 119.4 no
C4 C3 O3 . . 124.3(3) no
C4 C5 H5 3_566 . 119.4 no
C5 C3 O3 . . 116.0(3) no
C5 C3 C4 . . 119.7(3) no
C5 C4 H4 3_566 . 120.4 no
C6 O4 Mg1 . . 127.9(3) no
C6 O4 H7 . . 112(3) no
H2B C2 H2A . . 108.3 no
H6A C6 H6B . . 109.5 no
H6A C6 H6C . . 109.5 no
H6B C6 H6C . . 109.5 no

loop_
_geom_bond_atom_site_label_1
_geom_bond_atom_site_label_2
_geom_bond_site_symmetry_2
_geom_bond_distance
_geom_bond_publ_flag
Mg1 O1 . 2.033(2) yes
Mg1 O2 2_655 2.111(2) yes
Mg1 O4 . 2.080(3) yes
O1 C1 . 1.246(4) yes
O2 C1 . 1.259(4) yes
Mg1 O1 3_665 2.033(2) no
Mg1 O2 4_565 2.111(2) no
Mg1 O4 3_665 2.080(3) no
O2 Mg1 2_645 2.111(2) no
O3 C2 . 1.415(4) no
O3 C3 . 1.389(4) no
O4 C6 . 1.415(5) no
O4 H7 . 0.84(3) no
C1 C2 . 1.523(4) no
C2 H2A . 0.970 no
C2 H2B . 0.970 no
C3 C4 . 1.384(5) no
C3 C5 . 1.373(6) no
C4 C5 3_566 1.387(5) no
C4 H4 . 0.930 no
C5 C4 3_566 1.387(5) no
C5 H5 . 0.930 no
C6 H6A . 0.960 no
C6 H6B . 0.960 no
C6 H6C . 0.960 no

loop_
_geom_hbond_atom_site_label_D
_geom_hbond_atom_site_label_H
_geom_hbond_atom_site_label_A
_geom_hbond_distance_DH
_geom_hbond_distance_HA
_geom_hbond_distance_DA
_geom_hbond_angle_DHA
_geom_hbond_publ_flag
O4 H7 O2 0.84(3) 2.02(2) 2.798(3) 153(4) yes

loop_
_geom_torsion_atom_site_label_1
_geom_torsion_atom_site_label_2
_geom_torsion_atom_site_label_3
_geom_torsion_atom_site_label_4
_geom_torsion_site_symmetry_1
_geom_torsion_site_symmetry_4
_geom_torsion
_geom_torsion_publ_flag
Mg1 O1 C1 O2 . . 15.0(6) no
Mg1 O1 C1 C2 . . -166.2(2) no
Mg1 O2 C1 O1 2_645 . -151.1(3) no
Mg1 O2 C1 C2 2_645 . 30.1(5) no
O1 Mg1 O4 C6 3_665 . -18.2(3) no
O1 Mg1 O4 C6 . . 161.8(3) no
O1 C1 C2 O3 . . 16.9(5) no
O2 Mg1 O1 C1 2_655 . -120.9(3) no
O2 Mg1 O1 C1 4_565 . 59.1(3) no
O2 Mg1 O4 C6 2_655 . -111.3(3) no
O2 C1 C2 O3 . . -164.2(3) no
O2 Mg1 O4 C6 4_565 . 68.7(3) no
O3 C3 C5 C4 . 3_566 -179.7(4) no
O3 C3 C4 C5 . 3_566 179.8(4) no
O4 Mg1 O1 C1 . . -29.9(3) no
O4 Mg1 O1 C1 3_665 . 150.1(3) no
C2 O3 C3 C4 . . -11.5(5) no
C2 O3 C3 C5 . . 169.3(3) no
C3 O3 C2 C1 . . -167.9(3) no
C4 C3 C5 C4 . 3_566 1.0(7) no
C5 C3 C4 C5 . 3_566 -1.0(7) no
